data_1503566
loop_
_publ_author_name
'Jiang, Bo'
'Li, Qiu-Yun'
'Zhang, Hao'
'Tu, Shu-Jiang'
'Pindi, Suresh'
'Li, Guigen'

_publ_section_title
;
 Efficient Domino Approaches to Multifunctionalized Fused Pyrroles and
 Dibenzo[b,e][1,4]diazepin-1-ones.
;
_journal_issue 3
_journal_name_full 'Organic letters'
_journal_page_first 700
_journal_page_last 703
_journal_paper_doi 10.1021/ol203166c
_journal_volume 14
_journal_year 2012
_chemical_formula_sum 'C20 H20 F N O3'
_chemical_formula_weight 341.37
_chemical_name_systematic
; 
 ? 
;
_space_group_IT_number 2
_symmetry_cell_setting triclinic
_symmetry_space_group_name_Hall '-P 1'
_symmetry_space_group_name_H-M 'P -1'
_atom_sites_solution_hydrogens geom
_atom_sites_solution_primary direct
_atom_sites_solution_secondary difmap
_audit_creation_method SHELXL-97
_cell_angle_alpha 82.1810(10)
_cell_angle_beta 81.7400(10)
_cell_angle_gamma 85.669(2)
_cell_formula_units_Z 2
_cell_length_a 8.3574(8)
_cell_length_b 9.8705(9)
_cell_length_c 11.1365(12)
_cell_measurement_reflns_used 984
_cell_measurement_temperature 298(2)
_cell_measurement_theta_max 26.532
_cell_measurement_theta_min 2.464
_cell_volume 899.22(15)
_computing_structure_refinement 'SHELXL-97 (Sheldrick, 1997)'
_computing_structure_solution 'SHELXS-97 (Sheldrick, 1990)'
_diffrn_ambient_temperature 298(2)
_diffrn_measured_fraction_theta_full 0.962
_diffrn_measured_fraction_theta_max 0.962
_diffrn_radiation_monochromator graphite
_diffrn_radiation_source 'fine-focus sealed tube'
_diffrn_radiation_type MoK\a
_diffrn_radiation_wavelength 0.71073
_diffrn_reflns_av_R_equivalents 0.0603
_diffrn_reflns_av_sigmaI/netI 0.1695
_diffrn_reflns_limit_h_max 9
_diffrn_reflns_limit_h_min -9
_diffrn_reflns_limit_k_max 5
_diffrn_reflns_limit_k_min -11
_diffrn_reflns_limit_l_max 13
_diffrn_reflns_limit_l_min -13
_diffrn_reflns_number 4352
_diffrn_reflns_theta_full 25.02
_diffrn_reflns_theta_max 25.02
_diffrn_reflns_theta_min 2.97
_exptl_absorpt_coefficient_mu 0.091
_exptl_absorpt_correction_T_max 0.9891
_exptl_absorpt_correction_T_min 0.9713
_exptl_crystal_colour white
_exptl_crystal_density_diffrn 1.261
_exptl_crystal_density_method 'not measured'
_exptl_crystal_description block
_exptl_crystal_F_000 360
_exptl_crystal_size_max 0.32
_exptl_crystal_size_mid 0.15
_exptl_crystal_size_min 0.12
_refine_diff_density_max 0.251
_refine_diff_density_min -0.357
_refine_diff_density_rms 0.061
_refine_ls_extinction_coef 0.035(11)
_refine_ls_extinction_expression Fc^*^=kFc[1+0.001xFc^2^\l^3^/sin(2\q)]^-1/4^
_refine_ls_extinction_method SHELXL
_refine_ls_goodness_of_fit_ref 0.920
_refine_ls_hydrogen_treatment constr
_refine_ls_matrix_type full
_refine_ls_number_parameters 230
_refine_ls_number_reflns 3051
_refine_ls_number_restraints 0
_refine_ls_restrained_S_all 0.920
_refine_ls_R_factor_all 0.1823
_refine_ls_R_factor_gt 0.0746
_refine_ls_shift/su_max 0.000
_refine_ls_shift/su_mean 0.000
_refine_ls_structure_factor_coef Fsqd
_refine_ls_weighting_details 'calc w=1/[\s^2^(Fo^2^)+(0.1033P)^2^+0.0000P] where P=(Fo^2^+2Fc^2^)/3'
_refine_ls_weighting_scheme calc
_refine_ls_wR_factor_gt 0.1639
_refine_ls_wR_factor_ref 0.2286
_reflns_number_gt 1111
_reflns_number_total 3051
_reflns_threshold_expression >2sigma(I)
_cod_data_source_file ol203166c_si_002.cif
_cod_data_source_block 120109c
_cod_depositor_comments
;
The following automatic conversions were performed:

'_symmetry_cell_setting' value 'Triclinic' changed to 'triclinic'
according to /home/saulius/struct/CIF-dictionaries/cif_core.dic
dictionary named 'cif_core.dic' version 2.4.1 from 2010-06-29.

Automatic conversion script
Id: cif_fix_values 1715 2011-07-08 13:25:40Z adriana 
;
_cod_original_sg_symbol_H-M P-1
_cod_database_code 1503566

loop_
_symmetry_equiv_pos_as_xyz
'x, y, z'
'-x, -y, -z'

loop_
_atom_site_label
_atom_site_type_symbol
_atom_site_fract_x
_atom_site_fract_y
_atom_site_fract_z
_atom_site_U_iso_or_equiv
_atom_site_adp_type
_atom_site_occupancy
_atom_site_symmetry_multiplicity
_atom_site_calc_flag
_atom_site_refinement_flags
F1 F 0.8724(4) -0.2108(3) 0.5862(3) 0.0915(13) Uani 1 1 d .
N1 N 0.5784(5) 0.3762(3) 0.7367(4) 0.0476(13) Uani 1 1 d .
O1 O 0.5268(4) 0.6525(3) 0.6442(3) 0.0476(10) Uani 1 1 d .
O2 O 0.6570(4) 0.6069(3) 0.4666(3) 0.0586(11) Uani 1 1 d .
O3 O 0.1617(5) 0.3949(4) 1.0541(4) 0.0722(14) Uani 1 1 d .
C1 C 0.6233(6) 0.5689(5) 0.5745(5) 0.0429(13) Uani 1 1 d .
C2 C 0.6958(6) 0.4340(4) 0.6345(4) 0.0447(15) Uani 1 1 d .
H2 H 0.7135 0.3697 0.5735 0.054 Uiso 1 1 calc R
C3 C 0.8587(6) 0.4541(5) 0.6728(5) 0.0542(16) Uani 1 1 d .
H3A H 0.8417 0.5106 0.7388 0.065 Uiso 1 1 calc R
H3B H 0.9248 0.5033 0.6043 0.065 Uiso 1 1 calc R
C4 C 0.9514(6) 0.3209(5) 0.7148(5) 0.0696(19) Uani 1 1 d .
H4A H 0.8904 0.2744 0.7862 0.104 Uiso 1 1 calc R
H4B H 1.0546 0.3412 0.7341 0.104 Uiso 1 1 calc R
H4C H 0.9673 0.2635 0.6507 0.104 Uiso 1 1 calc R
C5 C 0.5394(6) 0.2410(4) 0.7795(5) 0.0528(16) Uani 1 1 d .
C6 C 0.4185(6) 0.2456(5) 0.8766(5) 0.0525(16) Uani 1 1 d .
H6 H 0.3718 0.1704 0.9245 0.063 Uiso 1 1 calc R
C7 C 0.3770(6) 0.3853(5) 0.8913(5) 0.0537(16) Uani 1 1 d .
C8 C 0.4783(6) 0.4619(4) 0.8028(4) 0.0445(14) Uani 1 1 d .
C9 C 0.4820(5) 0.6117(4) 0.7756(4) 0.0362(12) Uani 1 1 d .
H9 H 0.5609 0.6442 0.8207 0.043 Uiso 1 1 calc R
C10 C 0.2547(7) 0.4556(5) 0.9710(5) 0.0579(17) Uani 1 1 d .
C11 C 0.2559(6) 0.6101(5) 0.9506(4) 0.0498(15) Uani 1 1 d .
H11A H 0.3270 0.6380 1.0033 0.060 Uiso 1 1 calc R
H11B H 0.1476 0.6471 0.9767 0.060 Uiso 1 1 calc R
C12 C 0.3108(6) 0.6774(4) 0.8162(5) 0.0437(13) Uani 1 1 d .
C13 C 0.3229(7) 0.8309(5) 0.8172(6) 0.070(2) Uani 1 1 d .
H13A H 0.3586 0.8730 0.7359 0.105 Uiso 1 1 calc R
H13B H 0.3991 0.8450 0.8705 0.105 Uiso 1 1 calc R
H13C H 0.2185 0.8710 0.8459 0.105 Uiso 1 1 calc R
C14 C 0.1895(6) 0.6515(5) 0.7310(5) 0.0591(16) Uani 1 1 d .
H14A H 0.0814 0.6746 0.7675 0.089 Uiso 1 1 calc R
H14B H 0.1989 0.5566 0.7189 0.089 Uiso 1 1 calc R
H14C H 0.2128 0.7071 0.6536 0.089 Uiso 1 1 calc R
C15 C 0.6252(6) 0.1216(5) 0.7262(6) 0.0536(16) Uani 1 1 d .
C16 C 0.6328(7) 0.1077(5) 0.6037(6) 0.0602(17) Uani 1 1 d .
H16 H 0.5824 0.1747 0.5525 0.072 Uiso 1 1 calc R
C17 C 0.7150(7) -0.0054(5) 0.5555(6) 0.0677(18) Uani 1 1 d .
H17 H 0.7189 -0.0158 0.4734 0.081 Uiso 1 1 calc R
C18 C 0.7906(7) -0.1014(5) 0.6343(7) 0.0624(17) Uani 1 1 d .
C19 C 0.7839(7) -0.0935(5) 0.7562(7) 0.0684(19) Uani 1 1 d .
H19 H 0.8323 -0.1622 0.8071 0.082 Uiso 1 1 calc R
C20 C 0.7028(7) 0.0203(5) 0.8018(6) 0.0620(17) Uani 1 1 d .
H20 H 0.6998 0.0295 0.8841 0.074 Uiso 1 1 calc R

loop_
_atom_site_aniso_label
_atom_site_aniso_U_11
_atom_site_aniso_U_22
_atom_site_aniso_U_33
_atom_site_aniso_U_23
_atom_site_aniso_U_13
_atom_site_aniso_U_12
F1 0.093(3) 0.053(2) 0.130(3) -0.030(2) -0.015(2) 0.0201(18)
N1 0.045(3) 0.033(2) 0.056(3) 0.004(2) 0.015(2) -0.0030(19)
O1 0.046(2) 0.0396(19) 0.050(2) 0.0013(16) 0.0091(18) -0.0040(16)
O2 0.068(3) 0.053(2) 0.048(2) 0.0025(18) 0.007(2) -0.0102(19)
O3 0.056(3) 0.074(3) 0.071(3) 0.010(2) 0.024(2) -0.003(2)
C1 0.036(3) 0.039(3) 0.052(4) -0.001(3) 0.006(3) -0.015(2)
C2 0.040(3) 0.032(3) 0.055(3) -0.003(2) 0.017(3) -0.006(2)
C3 0.032(3) 0.050(3) 0.074(4) -0.005(3) 0.013(3) -0.008(2)
C4 0.039(3) 0.065(4) 0.103(5) -0.008(3) -0.005(3) 0.000(3)
C5 0.043(3) 0.032(3) 0.076(4) 0.003(3) 0.014(3) -0.008(2)
C6 0.045(3) 0.043(3) 0.064(4) 0.009(3) 0.003(3) -0.016(2)
C7 0.052(3) 0.039(3) 0.058(4) 0.006(3) 0.019(3) -0.001(2)
C8 0.044(3) 0.034(3) 0.050(3) -0.002(2) 0.010(3) -0.003(2)
C9 0.032(3) 0.040(3) 0.038(3) -0.003(2) -0.008(2) -0.007(2)
C10 0.045(3) 0.051(3) 0.068(4) 0.004(3) 0.014(3) -0.002(3)
C11 0.032(3) 0.060(3) 0.056(4) -0.012(3) 0.006(3) -0.007(2)
C12 0.032(3) 0.039(3) 0.058(4) -0.008(2) 0.002(3) -0.004(2)
C13 0.067(4) 0.043(3) 0.094(5) -0.017(3) 0.013(4) 0.002(3)
C14 0.044(3) 0.054(3) 0.074(4) -0.007(3) 0.005(3) 0.001(3)
C15 0.051(4) 0.032(3) 0.071(4) 0.001(3) 0.011(3) -0.010(2)
C16 0.071(4) 0.037(3) 0.069(4) -0.002(3) -0.005(3) 0.004(3)
C17 0.084(5) 0.047(3) 0.072(4) -0.014(3) -0.008(4) 0.000(3)
C18 0.062(4) 0.036(3) 0.090(5) -0.016(3) -0.007(4) 0.000(3)
C19 0.063(4) 0.040(3) 0.097(5) 0.002(3) -0.005(4) 0.004(3)
C20 0.068(4) 0.038(3) 0.074(4) 0.004(3) -0.001(3) -0.001(3)

loop_
_atom_type_symbol
_atom_type_description
_atom_type_scat_dispersion_real
_atom_type_scat_dispersion_imag
_atom_type_scat_source
C C 0.0033 0.0016 'International Tables Vol C Tables 4.2.6.8 and 6.1.1.4'
H H 0.0000 0.0000 'International Tables Vol C Tables 4.2.6.8 and 6.1.1.4'
N N 0.0061 0.0033 'International Tables Vol C Tables 4.2.6.8 and 6.1.1.4'
O O 0.0106 0.0060 'International Tables Vol C Tables 4.2.6.8 and 6.1.1.4'
F F 0.0171 0.0103 'International Tables Vol C Tables 4.2.6.8 and 6.1.1.4'

loop_
_geom_angle_atom_site_label_1
_geom_angle_atom_site_label_2
_geom_angle_atom_site_label_3
_geom_angle
C8 N1 C5 108.8(4)
C8 N1 C2 119.4(3)
C5 N1 C2 131.7(4)
C1 O1 C9 120.8(4)
O2 C1 O1 118.5(4)
O2 C1 C2 121.6(4)
O1 C1 C2 119.8(4)
N1 C2 C3 113.0(4)
N1 C2 C1 109.3(4)
C3 C2 C1 110.9(4)
N1 C2 H2 107.8
C3 C2 H2 107.8
C1 C2 H2 107.8
C2 C3 C4 114.1(4)
C2 C3 H3A 108.7
C4 C3 H3A 108.7
C2 C3 H3B 108.7
C4 C3 H3B 108.7
H3A C3 H3B 107.6
C3 C4 H4A 109.5
C3 C4 H4B 109.5
H4A C4 H4B 109.5
C3 C4 H4C 109.5
H4A C4 H4C 109.5
H4B C4 H4C 109.5
C6 C5 N1 107.3(4)
C6 C5 C15 130.0(4)
N1 C5 C15 122.6(4)
C5 C6 C7 108.2(4)
C5 C6 H6 125.9
C7 C6 H6 125.9
C8 C7 C6 106.5(4)
C8 C7 C10 119.1(4)
C6 C7 C10 134.4(4)
N1 C8 C7 109.2(4)
N1 C8 C9 122.2(4)
C7 C8 C9 128.6(4)
O1 C9 C8 110.7(3)
O1 C9 C12 108.9(4)
C8 C9 C12 109.1(4)
O1 C9 H9 109.4
C8 C9 H9 109.4
C12 C9 H9 109.4
O3 C10 C7 123.2(5)
O3 C10 C11 121.7(4)
C7 C10 C11 115.0(4)
C10 C11 C12 116.5(4)
C10 C11 H11A 108.2
C12 C11 H11A 108.2
C10 C11 H11B 108.2
C12 C11 H11B 108.2
H11A C11 H11B 107.3
C13 C12 C14 110.6(5)
C13 C12 C9 109.2(4)
C14 C12 C9 111.1(4)
C13 C12 C11 108.6(4)
C14 C12 C11 110.5(4)
C9 C12 C11 106.8(4)
C12 C13 H13A 109.5
C12 C13 H13B 109.5
H13A C13 H13B 109.5
C12 C13 H13C 109.5
H13A C13 H13C 109.5
H13B C13 H13C 109.5
C12 C14 H14A 109.5
C12 C14 H14B 109.5
H14A C14 H14B 109.5
C12 C14 H14C 109.5
H14A C14 H14C 109.5
H14B C14 H14C 109.5
C16 C15 C20 118.8(5)
C16 C15 C5 122.1(5)
C20 C15 C5 119.0(6)
C15 C16 C17 121.0(6)
C15 C16 H16 119.5
C17 C16 H16 119.5
C18 C17 C16 117.6(6)
C18 C17 H17 121.2
C16 C17 H17 121.2
C19 C18 F1 119.3(6)
C19 C18 C17 123.5(5)
F1 C18 C17 117.2(6)
C18 C19 C20 117.9(6)
C18 C19 H19 121.1
C20 C19 H19 121.1
C19 C20 C15 121.1(6)
C19 C20 H20 119.4
C15 C20 H20 119.4

loop_
_geom_bond_atom_site_label_1
_geom_bond_atom_site_label_2
_geom_bond_distance
F1 C18 1.364(5)
N1 C8 1.358(5)
N1 C5 1.401(5)
N1 C2 1.473(5)
O1 C1 1.352(5)
O1 C9 1.466(5)
O2 C1 1.209(5)
O3 C10 1.238(5)
C1 C2 1.529(7)
C2 C3 1.519(8)
C2 H2 0.9800
C3 C4 1.526(6)
C3 H3A 0.9700
C3 H3B 0.9700
C4 H4A 0.9600
C4 H4B 0.9600
C4 H4C 0.9600
C5 C6 1.373(6)
C5 C15 1.482(6)
C6 C7 1.421(6)
C6 H6 0.9300
C7 C8 1.383(6)
C7 C10 1.454(6)
C8 C9 1.470(6)
C9 C12 1.558(6)
C9 H9 0.9800
C10 C11 1.512(6)
C11 C12 1.572(7)
C11 H11A 0.9700
C11 H11B 0.9700
C12 C13 1.528(6)
C12 C14 1.541(7)
C13 H13A 0.9600
C13 H13B 0.9600
C13 H13C 0.9600
C14 H14A 0.9600
C14 H14B 0.9600
C14 H14C 0.9600
C15 C16 1.381(7)
C15 C20 1.400(7)
C16 C17 1.395(6)
C16 H16 0.9300
C17 C18 1.382(8)
C17 H17 0.9300
C18 C19 1.363(8)
C19 C20 1.386(7)
C19 H19 0.9300
C20 H20 0.9300

loop_
_geom_torsion_atom_site_label_1
_geom_torsion_atom_site_label_2
_geom_torsion_atom_site_label_3
_geom_torsion_atom_site_label_4
_geom_torsion
C9 O1 C1 O2 -180.0(4)
C9 O1 C1 C2 -4.0(6)
C8 N1 C2 C3 90.8(5)
C5 N1 C2 C3 -93.3(6)
C8 N1 C2 C1 -33.2(6)
C5 N1 C2 C1 142.7(6)
O2 C1 C2 N1 -148.7(5)
O1 C1 C2 N1 35.4(6)
O2 C1 C2 C3 86.0(6)
O1 C1 C2 C3 -89.9(5)
N1 C2 C3 C4 66.0(5)
C1 C2 C3 C4 -170.8(4)
C8 N1 C5 C6 -2.6(6)
C2 N1 C5 C6 -178.8(5)
C8 N1 C5 C15 179.5(6)
C2 N1 C5 C15 3.3(9)
N1 C5 C6 C7 2.4(6)
C15 C5 C6 C7 -179.9(6)
C5 C6 C7 C8 -1.3(6)
C5 C6 C7 C10 175.7(7)
C5 N1 C8 C7 1.8(6)
C2 N1 C8 C7 178.6(5)
C5 N1 C8 C9 -176.4(5)
C2 N1 C8 C9 0.4(8)
C6 C7 C8 N1 -0.3(6)
C10 C7 C8 N1 -177.9(5)
C6 C7 C8 C9 177.7(5)
C10 C7 C8 C9 0.2(9)
C1 O1 C9 C8 -29.3(6)
C1 O1 C9 C12 -149.2(4)
N1 C8 C9 O1 31.9(7)
C7 C8 C9 O1 -145.9(5)
N1 C8 C9 C12 151.7(5)
C7 C8 C9 C12 -26.1(8)
C8 C7 C10 O3 -178.3(6)
C6 C7 C10 O3 4.9(11)
C8 C7 C10 C11 -2.2(8)
C6 C7 C10 C11 -178.9(7)
O3 C10 C11 C12 -152.2(5)
C7 C10 C11 C12 31.7(7)
O1 C9 C12 C13 -72.7(5)
C8 C9 C12 C13 166.5(4)
O1 C9 C12 C14 49.6(5)
C8 C9 C12 C14 -71.3(5)
O1 C9 C12 C11 170.1(4)
C8 C9 C12 C11 49.2(5)
C10 C11 C12 C13 -173.5(5)
C10 C11 C12 C14 65.0(6)
C10 C11 C12 C9 -55.8(6)
C6 C5 C15 C16 125.1(7)
N1 C5 C15 C16 -57.6(8)
C6 C5 C15 C20 -55.7(9)
N1 C5 C15 C20 121.6(6)
C20 C15 C16 C17 0.5(8)
C5 C15 C16 C17 179.7(5)
C15 C16 C17 C18 -1.1(9)
C16 C17 C18 C19 2.4(9)
C16 C17 C18 F1 -179.2(5)
F1 C18 C19 C20 178.7(5)
C17 C18 C19 C20 -2.9(10)
C18 C19 C20 C15 2.2(9)
C16 C15 C20 C19 -1.1(8)
C5 C15 C20 C19 179.7(5)
